data_7054807
loop_
_publ_author_name
'Klementyeva, Svetlana V.'
'Arleth, Nicholas'
'Meyer, Karsten'
'Konchenko, Sergey N.'
'Roesky, Peter W.'

_publ_section_title
;
 Dithionite and sulfinate complexes from the reaction of SO2with
 decamethylsamarocene
;
_journal_issue 10
_journal_name_full 'New J. Chem.'
_journal_page_first 7589
_journal_paper_doi 10.1039/C5NJ00318K
_journal_volume 39
_journal_year 2015
_chemical_formula_moiety 'C60 H90 O8 S4 Sm2, C7 H8'
_chemical_formula_sum 'C67 H98 O8 S4 Sm2'
_chemical_formula_weight 1460.39
_space_group_crystal_system triclinic
_space_group_IT_number 2
_space_group_name_Hall '-P 1'
_space_group_name_H-M_alt 'P -1'
_symmetry_space_group_name_Hall '-P 1'
_symmetry_space_group_name_H-M 'P -1'
_atom_sites_solution_hydrogens geom
_audit_creation_date 2015-01-20
_audit_creation_method
;
 ?
;
_audit_update_record
;
2015-02-05 deposited with the CCDC.
2015-03-31 downloaded from the CCDC.
;
_cell_angle_alpha 76.608(2)
_cell_angle_beta 72.242(2)
_cell_angle_gamma 74.217(2)
_cell_formula_units_Z 1
_cell_length_a 11.8154(4)
_cell_length_b 12.3472(4)
_cell_length_c 12.4497(4)
_cell_measurement_temperature 100
_cell_volume 1642.46(10)
_computing_cell_refinement 'STOE X-AREA, PLATON (A.L.Spek, 2005)'
_computing_data_collection 'STOE X-AREA'
_computing_data_reduction 'STOE X-RED, PLATON (A.L.Spek, 2005)'
_computing_molecular_graphics 'Olex2 (Dolomanov et al., 2009)'
_computing_publication_material 'Olex2 (Dolomanov et al., 2009)'
_computing_structure_refinement 'ShelXL-2013 (Sheldrick, 2013)'
_computing_structure_solution 'SHELXS-2013 (Sheldrick, 2013)'
_diffrn_ambient_temperature 100
_diffrn_detector Pilatus100K
_diffrn_detector_area_resol_mean 5.81
_diffrn_detector_type STOE
_diffrn_measured_fraction_theta_full 0.997
_diffrn_measured_fraction_theta_max 0.994
_diffrn_measurement_device_type 'STOE STADI VARI'
_diffrn_measurement_method 'area detector'
_diffrn_radiation_monochromator 'plane graphite'
_diffrn_radiation_type MoK\a
_diffrn_radiation_wavelength 0.71073
_diffrn_reflns_av_R_equivalents 0.0379
_diffrn_reflns_av_unetI/netI 0.0309
_diffrn_reflns_laue_measured_fraction_full 0.997
_diffrn_reflns_laue_measured_fraction_max 0.994
_diffrn_reflns_limit_h_max 14
_diffrn_reflns_limit_h_min -14
_diffrn_reflns_limit_k_max 15
_diffrn_reflns_limit_k_min -15
_diffrn_reflns_limit_l_max 15
_diffrn_reflns_limit_l_min -15
_diffrn_reflns_number 17852
_diffrn_reflns_point_group_measured_fraction_full 0.997
_diffrn_reflns_point_group_measured_fraction_max 0.994
_diffrn_reflns_theta_full 26.000
_diffrn_reflns_theta_max 26.043
_diffrn_reflns_theta_min 1.741
_diffrn_source 'Mo LFF Sealed Tube'
_diffrn_source_current 1.000
_diffrn_source_power 0.050
_diffrn_source_voltage 50
_exptl_absorpt_coefficient_mu 1.949
_exptl_absorpt_correction_T_max 0.8300
_exptl_absorpt_correction_T_min 0.6834
_exptl_absorpt_correction_type integration
_exptl_absorpt_process_details 'STOE X-Red, X-Shape'
_exptl_crystal_colour yellow
_exptl_crystal_colour_primary yellow
_exptl_crystal_density_diffrn 1.476
_exptl_crystal_description rod
_exptl_crystal_F_000 752
_exptl_crystal_size_max 0.23
_exptl_crystal_size_mid 0.157
_exptl_crystal_size_min 0.104
_refine_diff_density_max 1.907
_refine_diff_density_min -1.312
_refine_diff_density_rms 0.176
_refine_ls_extinction_method none
_refine_ls_goodness_of_fit_ref 1.094
_refine_ls_hydrogen_treatment constr
_refine_ls_matrix_type full
_refine_ls_number_parameters 368
_refine_ls_number_reflns 6440
_refine_ls_number_restraints 4
_refine_ls_restrained_S_all 1.110
_refine_ls_R_factor_all 0.0319
_refine_ls_R_factor_gt 0.0302
_refine_ls_shift/su_max 0.002
_refine_ls_shift/su_mean 0.000
_refine_ls_structure_factor_coef Fsqd
_refine_ls_weighting_details 'w=1/[\s^2^(Fo^2^)+(0.0522P)^2^+2.0957P] where P=(Fo^2^+2Fc^2^)/3'
_refine_ls_weighting_scheme calc
_refine_ls_wR_factor_gt 0.0815
_refine_ls_wR_factor_ref 0.0825
_reflns_Friedel_coverage 0.000
_reflns_number_gt 6131
_reflns_number_total 6440
_reflns_threshold_expression 'I > 2\s(I)'
_cod_data_source_file c5nj00318k2.cif
_cod_data_source_block 4
_cod_depositor_comments 'Adding full bibliography for 7054804--7054807.cif.'
_cod_database_code 7054807
_shelx_space_group_comment
;
The symmetry employed for this shelxl refinement is uniquely defined
by the following loop, which should always be used as a source of
symmetry information in preference to the above space-group names.
They are only intended as comments.
;
_olex2_refinement_description
;
1. Fixed Uiso
 At 1.2 times of:
  All C(H) groups
 At 1.5 times of:
  All C(H,H,H) groups
2. Restrained distances
 C32-C34
 1.4 with sigma of 0.02
 C34-C31
 2 with sigma of 0.02
 C33-C34 \\sim C34-C31
 with sigma of 0.02
 C33-C32 \\sim C32-C31
 with sigma of 0.02
3. Uiso/Uaniso restraints and constraints
Uanis(C33) = Uanis(C32) = Uanis(C34) = Uanis(C31)
4. Others
 Fixed Sof: C34(0.5) H34A(0.5) H34B(0.5) H34C(0.5)
5.a Aromatic/amide H refined with riding coordinates:
 C31(H31), C33(H33)
5.b Idealised Me refined as rotating group:
 C6(H6A,H6B,H6C), C7(H7A,H7B,H7C), C8(H8A,H8B,H8C), C9(H9A,H9B,H9C), C10(H10A,
 H10B,H10C), C16(H16A,H16B,H16C), C17(H17A,H17B,H17C), C18(H18A,H18B,H18C),
 C19(H19A,H19B,H19C), C20(H20A,H20B,H20C), C26(H26A,H26B,H26C), C27(H27A,H27B,
 H27C), C28(H28A,H28B,H28C), C29(H29A,H29B,H29C), C30(H30A,H30B,H30C), C34(H34A,
 H34B,H34C)
;
_olex2_submission_special_instructions 'No special instructions were received'

loop_
_space_group_symop_operation_xyz
'x, y, z'
'-x, -y, -z'

loop_
_atom_site_label
_atom_site_type_symbol
_atom_site_fract_x
_atom_site_fract_y
_atom_site_fract_z
_atom_site_U_iso_or_equiv
_atom_site_adp_type
_atom_site_occupancy
_atom_site_site_symmetry_order
_atom_site_calc_flag
_atom_site_refinement_flags_posn
_atom_site_refinement_flags_occupancy
Sm1 Sm 1.03436(2) 0.12101(2) 0.55357(2) 0.01149(7) Uani 1 1 d . .
S1 S 0.73471(6) 0.08631(6) 0.58712(6) 0.01415(15) Uani 1 1 d . .
S2 S 0.99077(7) 0.10955(6) 0.26593(6) 0.01370(15) Uani 1 1 d . .
O1 O 0.83372(19) 0.10109(19) 0.63337(18) 0.0175(4) Uani 1 1 d . .
O2 O 1.2231(2) 0.02752(19) 0.45719(19) 0.0175(4) Uani 1 1 d . .
O3 O 0.9663(2) 0.1253(2) 0.39046(18) 0.0177(4) Uani 1 1 d . .
O4 O 1.0497(2) -0.00039(19) 0.7259(2) 0.0195(5) Uani 1 1 d . .
C1 C 0.9716(3) 0.2845(3) 0.6807(3) 0.0155(6) Uani 1 1 d . .
C2 C 0.9495(3) 0.3389(3) 0.5734(3) 0.0160(6) Uani 1 1 d . .
C3 C 1.0636(3) 0.3366(2) 0.4909(3) 0.0149(6) Uani 1 1 d . .
C4 C 1.1562(3) 0.2803(3) 0.5481(3) 0.0158(6) Uani 1 1 d . .
C5 C 1.0997(3) 0.2474(3) 0.6651(3) 0.0162(6) Uani 1 1 d . .
C6 C 0.8775(3) 0.2674(3) 0.7920(3) 0.0227(7) Uani 1 1 d . .
H6A H 0.7986 0.2759 0.7770 0.034 Uiso 1 1 calc GR .
H6B H 0.8713 0.3244 0.8380 0.034 Uiso 1 1 calc GR .
H6C H 0.9013 0.1908 0.8337 0.034 Uiso 1 1 calc GR .
C7 C 0.8279(3) 0.3925(3) 0.5486(3) 0.0206(6) Uani 1 1 d . .
H7A H 0.8187 0.3566 0.4902 0.031 Uiso 1 1 calc GR .
H7B H 0.8227 0.4743 0.5207 0.031 Uiso 1 1 calc GR .
H7C H 0.7631 0.3816 0.6187 0.031 Uiso 1 1 calc GR .
C8 C 1.0796(3) 0.3906(3) 0.3674(3) 0.0191(6) Uani 1 1 d . .
H8A H 1.1664 0.3754 0.3275 0.029 Uiso 1 1 calc GR .
H8B H 1.0477 0.4732 0.3623 0.029 Uiso 1 1 calc GR .
H8C H 1.0353 0.3585 0.3320 0.029 Uiso 1 1 calc GR .
C9 C 1.2918(3) 0.2627(3) 0.4964(3) 0.0201(6) Uani 1 1 d . .
H9A H 1.3281 0.1808 0.5023 0.030 Uiso 1 1 calc GR .
H9B H 1.3275 0.2977 0.5376 0.030 Uiso 1 1 calc GR .
H9C H 1.3079 0.2982 0.4158 0.030 Uiso 1 1 calc GR .
C10 C 1.1635(3) 0.1885(3) 0.7572(3) 0.0212(7) Uani 1 1 d . .
H10A H 1.1140 0.1392 0.8146 0.032 Uiso 1 1 calc GR .
H10B H 1.1752 0.2456 0.7935 0.032 Uiso 1 1 calc GR .
H10C H 1.2428 0.1422 0.7236 0.032 Uiso 1 1 calc GR .
C11 C 0.6127(3) 0.0555(3) 0.7191(3) 0.0150(6) Uani 1 1 d . .
C12 C 0.5782(3) 0.1572(3) 0.7797(3) 0.0175(6) Uani 1 1 d . .
C13 C 0.6083(3) 0.1227(3) 0.8800(3) 0.0182(6) Uani 1 1 d . .
C14 C 0.6608(3) -0.0009(3) 0.8934(3) 0.0196(6) Uani 1 1 d . .
C15 C 0.6614(3) -0.0421(3) 0.8021(3) 0.0173(6) Uani 1 1 d . .
C16 C 0.5121(3) 0.0383(3) 0.6753(3) 0.0202(6) Uani 1 1 d . .
H16A H 0.4864 0.1065 0.6225 0.030 Uiso 1 1 calc GR .
H16B H 0.4425 0.0249 0.7400 0.030 Uiso 1 1 calc GR .
H16C H 0.5431 -0.0277 0.6353 0.030 Uiso 1 1 calc GR .
C17 C 0.5215(3) 0.2738(3) 0.7292(3) 0.0247(7) Uani 1 1 d . .
H17A H 0.5751 0.2974 0.6548 0.037 Uiso 1 1 calc GR .
H17B H 0.5093 0.3277 0.7804 0.037 Uiso 1 1 calc GR .
H17C H 0.4427 0.2728 0.7190 0.037 Uiso 1 1 calc GR .
C18 C 0.5908(3) 0.1929(3) 0.9691(3) 0.0266(7) Uani 1 1 d . .
H18A H 0.6697 0.1882 0.9825 0.040 Uiso 1 1 calc GR .
H18B H 0.5362 0.1640 1.0404 0.040 Uiso 1 1 calc GR .
H18C H 0.5551 0.2726 0.9429 0.040 Uiso 1 1 calc GR .
C19 C 0.7040(3) -0.0665(4) 0.9962(3) 0.0284(8) Uani 1 1 d . .
H19A H 0.7712 -0.0375 1.0016 0.043 Uiso 1 1 calc GR .
H19B H 0.7322 -0.1475 0.9891 0.043 Uiso 1 1 calc GR .
H19C H 0.6369 -0.0573 1.0652 0.043 Uiso 1 1 calc GR .
C20 C 0.6982(3) -0.1630(3) 0.7830(3) 0.0229(7) Uani 1 1 d . .
H20A H 0.6367 -0.1800 0.7553 0.034 Uiso 1 1 calc GR .
H20B H 0.7053 -0.2137 0.8550 0.034 Uiso 1 1 calc GR .
H20C H 0.7769 -0.1748 0.7260 0.034 Uiso 1 1 calc GR .
C21 C 0.8726(3) 0.2194(3) 0.2059(3) 0.0162(6) Uani 1 1 d . .
C22 C 0.9080(3) 0.3328(3) 0.1847(3) 0.0169(6) Uani 1 1 d . .
C23 C 0.8177(3) 0.4038(3) 0.2462(3) 0.0174(6) Uani 1 1 d . .
C24 C 0.7182(3) 0.3440(3) 0.3111(3) 0.0180(6) Uani 1 1 d . .
C25 C 0.7476(3) 0.2376(3) 0.2876(3) 0.0176(6) Uani 1 1 d . .
C26 C 0.8779(3) 0.1809(3) 0.0960(3) 0.0232(7) Uani 1 1 d . .
H26A H 0.9620 0.1686 0.0485 0.035 Uiso 1 1 calc GR .
H26B H 0.8256 0.2397 0.0540 0.035 Uiso 1 1 calc GR .
H26C H 0.8495 0.1095 0.1151 0.035 Uiso 1 1 calc GR .
C27 C 1.0239(3) 0.3558(3) 0.1016(3) 0.0235(7) Uani 1 1 d . .
H27A H 1.0225 0.3515 0.0244 0.035 Uiso 1 1 calc GR .
H27B H 1.0930 0.2989 0.1224 0.035 Uiso 1 1 calc GR .
H27C H 1.0321 0.4322 0.1037 0.035 Uiso 1 1 calc GR .
C28 C 0.8105(3) 0.5266(3) 0.2465(3) 0.0241(7) Uani 1 1 d . .
H28A H 0.8902 0.5449 0.2078 0.036 Uiso 1 1 calc GR .
H28B H 0.7863 0.5406 0.3255 0.036 Uiso 1 1 calc GR .
H28C H 0.7501 0.5747 0.2064 0.036 Uiso 1 1 calc GR .
C29 C 0.6018(3) 0.4014(3) 0.3851(3) 0.0263(7) Uani 1 1 d . .
H29A H 0.6200 0.4324 0.4422 0.039 Uiso 1 1 calc GR .
H29B H 0.5507 0.3460 0.4239 0.039 Uiso 1 1 calc GR .
H29C H 0.5584 0.4636 0.3377 0.039 Uiso 1 1 calc GR .
C30 C 0.6697(3) 0.1517(3) 0.3204(3) 0.0237(7) Uani 1 1 d . .
H30A H 0.5955 0.1769 0.3787 0.036 Uiso 1 1 calc GR .
H30B H 0.7147 0.0778 0.3511 0.036 Uiso 1 1 calc GR .
H30C H 0.6480 0.1443 0.2530 0.036 Uiso 1 1 calc GR .
C31 C 0.4472(11) 0.4482(6) 1.1111(8) 0.134(3) Uani 1 1 d D .
H31 H 0.4093 0.4134 1.1851 0.161 Uiso 1 1 calc R .
C32 C 0.3897(11) 0.4893(5) 1.0273(7) 0.134(3) Uani 1 1 d D .
C33 C 0.4386(10) 0.5395(6) 0.9185(7) 0.134(3) Uani 1 1 d D .
H33 H 0.3909 0.5653 0.8646 0.161 Uiso 1 1 calc R .
C34 C 0.2876(14) 0.4759(11) 1.0445(12) 0.134(3) Uani 0.5 1 d D P
H34A H 0.2399 0.5429 1.0059 0.201 Uiso 0.5 1 calc GR P
H34B H 0.2492 0.4661 1.1268 0.201 Uiso 0.5 1 calc GR P
H34C H 0.2911 0.4080 1.0146 0.201 Uiso 0.5 1 calc GR P

loop_
_atom_site_aniso_label
_atom_site_aniso_U_11
_atom_site_aniso_U_22
_atom_site_aniso_U_33
_atom_site_aniso_U_23
_atom_site_aniso_U_13
_atom_site_aniso_U_12
Sm1 0.01194(9) 0.01206(10) 0.01188(9) -0.00334(6) -0.00446(6) -0.00215(6)
S1 0.0125(3) 0.0155(3) 0.0144(3) -0.0028(3) -0.0038(3) -0.0021(3)
S2 0.0160(3) 0.0139(3) 0.0118(3) -0.0010(3) -0.0060(3) -0.0026(3)
O1 0.0155(10) 0.0213(11) 0.0171(10) -0.0048(9) -0.0043(8) -0.0050(9)
O2 0.0165(10) 0.0176(11) 0.0184(11) -0.0064(9) -0.0026(8) -0.0027(9)
O3 0.0177(10) 0.0235(11) 0.0129(10) -0.0034(9) -0.0077(8) -0.0016(9)
O4 0.0261(12) 0.0146(10) 0.0214(11) -0.0002(9) -0.0128(9) -0.0049(9)
C1 0.0192(15) 0.0138(14) 0.0161(14) -0.0057(11) -0.0063(12) -0.0029(11)
C2 0.0193(15) 0.0127(14) 0.0176(14) -0.0054(11) -0.0076(12) -0.0006(11)
C3 0.0183(14) 0.0104(14) 0.0187(15) -0.0032(11) -0.0078(12) -0.0034(11)
C4 0.0185(15) 0.0125(14) 0.0202(15) -0.0042(12) -0.0085(12) -0.0043(11)
C5 0.0203(15) 0.0138(14) 0.0187(15) -0.0047(12) -0.0100(12) -0.0032(12)
C6 0.0263(17) 0.0241(17) 0.0165(15) -0.0071(13) -0.0025(13) -0.0039(14)
C7 0.0187(15) 0.0196(16) 0.0242(16) -0.0051(13) -0.0095(13) 0.0003(12)
C8 0.0235(16) 0.0179(15) 0.0174(15) -0.0019(12) -0.0079(12) -0.0047(13)
C9 0.0169(15) 0.0232(16) 0.0230(16) -0.0036(13) -0.0073(12) -0.0064(12)
C10 0.0251(16) 0.0222(16) 0.0206(15) -0.0018(13) -0.0135(13) -0.0052(13)
C11 0.0121(13) 0.0173(15) 0.0144(14) -0.0035(12) -0.0020(11) -0.0022(11)
C12 0.0127(13) 0.0188(15) 0.0207(15) -0.0074(12) -0.0027(11) -0.0011(12)
C13 0.0119(13) 0.0250(16) 0.0177(14) -0.0063(13) -0.0010(11) -0.0047(12)
C14 0.0131(14) 0.0274(17) 0.0168(15) -0.0012(13) -0.0026(11) -0.0051(12)
C15 0.0134(14) 0.0194(15) 0.0161(14) -0.0017(12) -0.0015(11) -0.0022(12)
C16 0.0160(14) 0.0251(16) 0.0217(15) -0.0071(13) -0.0053(12) -0.0048(13)
C17 0.0261(17) 0.0181(16) 0.0298(18) -0.0072(14) -0.0101(14) 0.0013(13)
C18 0.0249(17) 0.035(2) 0.0228(17) -0.0120(15) -0.0030(13) -0.0087(15)
C19 0.0263(17) 0.038(2) 0.0178(16) -0.0018(15) -0.0077(13) -0.0018(15)
C20 0.0223(16) 0.0186(16) 0.0229(16) -0.0016(13) -0.0021(13) -0.0024(13)
C21 0.0202(15) 0.0170(15) 0.0132(14) -0.0007(11) -0.0092(11) -0.0030(12)
C22 0.0193(15) 0.0165(15) 0.0157(14) 0.0014(12) -0.0091(12) -0.0034(12)
C23 0.0200(15) 0.0162(15) 0.0182(14) 0.0004(12) -0.0118(12) -0.0023(12)
C24 0.0168(14) 0.0218(16) 0.0161(14) -0.0005(12) -0.0091(12) -0.0020(12)
C25 0.0174(15) 0.0209(15) 0.0166(14) -0.0003(12) -0.0108(12) -0.0026(12)
C26 0.0314(18) 0.0249(17) 0.0170(15) -0.0040(13) -0.0132(13) -0.0035(14)
C27 0.0229(16) 0.0233(17) 0.0214(16) 0.0035(13) -0.0059(13) -0.0061(13)
C28 0.0272(17) 0.0150(15) 0.0312(18) -0.0051(13) -0.0127(14) 0.0003(13)
C29 0.0190(16) 0.0297(18) 0.0282(18) -0.0077(15) -0.0079(14) 0.0024(14)
C30 0.0214(16) 0.0266(17) 0.0268(17) 0.0011(14) -0.0122(13) -0.0088(14)
C31 0.268(9) 0.044(2) 0.129(4) -0.049(2) -0.163(6) 0.058(4)
C32 0.268(9) 0.044(2) 0.129(4) -0.049(2) -0.163(6) 0.058(4)
C33 0.268(9) 0.044(2) 0.129(4) -0.049(2) -0.163(6) 0.058(4)
C34 0.268(9) 0.044(2) 0.129(4) -0.049(2) -0.163(6) 0.058(4)

loop_
_atom_type_symbol
_atom_type_description
_atom_type_scat_dispersion_real
_atom_type_scat_dispersion_imag
_atom_type_scat_source
C C 0.0033 0.0016 'International Tables Vol C Tables 4.2.6.8 and 6.1.1.4'
H H 0.0000 0.0000 'International Tables Vol C Tables 4.2.6.8 and 6.1.1.4'
O O 0.0106 0.0060 'International Tables Vol C Tables 4.2.6.8 and 6.1.1.4'
S S 0.1246 0.1234 'International Tables Vol C Tables 4.2.6.8 and 6.1.1.4'
Sm Sm -0.1638 3.4418 'International Tables Vol C Tables 4.2.6.8 and 6.1.1.4'

loop_
_geom_angle_atom_site_label_1
_geom_angle_atom_site_label_2
_geom_angle_atom_site_label_3
_geom_angle
_geom_angle_site_symmetry_1
_geom_angle_site_symmetry_3
S2 Sm1 Sm1 63.917(13) 2_756 2_756
O1 Sm1 Sm1 67.88(6) . 2_756
O1 Sm1 S2 66.45(6) . 2_756
O1 Sm1 O3 77.03(8) . .
O1 Sm1 O4 78.78(8) . .
O1 Sm1 C1 84.58(9) . .
O1 Sm1 C2 86.15(9) . .
O1 Sm1 C3 115.21(9) . .
O1 Sm1 C4 133.90(9) . .
O1 Sm1 C5 112.27(9) . .
O2 Sm1 Sm1 75.49(5) . 2_756
O2 Sm1 S2 89.06(6) . 2_756
O2 Sm1 O1 142.04(8) . .
O2 Sm1 O3 86.80(8) . .
O2 Sm1 O4 91.81(8) . .
O2 Sm1 C1 131.27(9) . .
O2 Sm1 C2 130.44(9) . .
O2 Sm1 C3 99.73(9) . .
O2 Sm1 C4 83.96(9) . .
O2 Sm1 C5 100.95(9) . .
O3 Sm1 Sm1 49.31(6) . 2_756
O3 Sm1 S2 111.87(6) . 2_756
O3 Sm1 C1 127.01(9) . .
O3 Sm1 C2 97.82(9) . .
O3 Sm1 C3 93.71(9) . .
O3 Sm1 C4 118.85(9) . .
O3 Sm1 C5 144.26(9) . .
O4 Sm1 Sm1 89.83(5) . 2_756
O4 Sm1 S2 26.24(6) . 2_756
O4 Sm1 O3 138.08(8) . .
O4 Sm1 C1 83.61(9) . .
O4 Sm1 C2 114.15(9) . .
O4 Sm1 C3 127.66(9) . .
O4 Sm1 C4 102.59(8) . .
O4 Sm1 C5 77.03(9) . .
C1 Sm1 Sm1 152.44(7) . 2_756
C1 Sm1 S2 104.93(7) . 2_756
C1 Sm1 C3 51.00(9) . .
C1 Sm1 C4 50.54(9) . .
C1 Sm1 C5 30.77(9) . .
C2 Sm1 Sm1 140.82(7) . 2_756
C2 Sm1 S2 132.29(7) . 2_756
C2 Sm1 C1 30.95(9) . .
C2 Sm1 C3 30.95(10) . .
C2 Sm1 C4 50.66(9) . .
C2 Sm1 C5 50.92(9) . .
C3 Sm1 Sm1 142.51(7) . 2_756
C3 Sm1 S2 153.46(7) . 2_756
C3 Sm1 C4 30.54(9) . .
C3 Sm1 C5 50.70(9) . .
C4 Sm1 Sm1 156.34(7) . 2_756
C4 Sm1 S2 128.19(7) . 2_756
C5 Sm1 Sm1 166.36(7) . 2_756
C5 Sm1 S2 103.17(7) . 2_756
C5 Sm1 C4 30.41(9) . .
O1 S1 O2 108.39(13) . 2_756
O1 S1 C11 103.26(13) . .
O2 S1 C11 101.82(13) 2_756 .
O3 S2 Sm1 66.55(9) . 2_756
O3 S2 C21 106.46(13) . .
O4 S2 Sm1 42.90(8) 2_756 2_756
O4 S2 O3 104.88(13) 2_756 .
O4 S2 C21 101.59(13) 2_756 .
C21 S2 Sm1 129.85(10) . 2_756
S1 O1 Sm1 134.77(13) . .
S1 O2 Sm1 132.00(13) 2_756 .
S2 O3 Sm1 151.59(13) . .
S2 O4 Sm1 110.86(12) 2_756 .
C2 C1 Sm1 73.88(17) . .
C2 C1 C5 108.0(3) . .
C2 C1 C6 126.6(3) . .
C5 C1 Sm1 75.97(17) . .
C5 C1 C6 125.4(3) . .
C6 C1 Sm1 115.9(2) . .
C1 C2 Sm1 75.16(17) . .
C1 C2 C3 108.3(3) . .
C1 C2 C7 127.0(3) . .
C3 C2 Sm1 75.92(17) . .
C3 C2 C7 124.7(3) . .
C7 C2 Sm1 116.0(2) . .
C2 C3 Sm1 73.13(17) . .
C2 C3 C8 124.8(3) . .
C4 C3 Sm1 75.98(17) . .
C4 C3 C2 107.6(3) . .
C4 C3 C8 127.6(3) . .
C8 C3 Sm1 119.2(2) . .
C3 C4 Sm1 73.48(17) . .
C3 C4 C9 126.7(3) . .
C5 C4 Sm1 74.14(17) . .
C5 C4 C3 108.3(3) . .
C5 C4 C9 124.9(3) . .
C9 C4 Sm1 120.7(2) . .
C1 C5 Sm1 73.26(17) . .
C1 C5 C10 125.9(3) . .
C4 C5 Sm1 75.45(17) . .
C4 C5 C1 107.8(3) . .
C4 C5 C10 126.2(3) . .
C10 C5 Sm1 119.2(2) . .
C1 C6 H6A 109.5 . .
C1 C6 H6B 109.5 . .
C1 C6 H6C 109.5 . .
H6A C6 H6B 109.5 . .
H6A C6 H6C 109.5 . .
H6B C6 H6C 109.5 . .
C2 C7 H7A 109.5 . .
C2 C7 H7B 109.5 . .
C2 C7 H7C 109.5 . .
H7A C7 H7B 109.5 . .
H7A C7 H7C 109.5 . .
H7B C7 H7C 109.5 . .
C3 C8 H8A 109.5 . .
C3 C8 H8B 109.5 . .
C3 C8 H8C 109.5 . .
H8A C8 H8B 109.5 . .
H8A C8 H8C 109.5 . .
H8B C8 H8C 109.5 . .
C4 C9 H9A 109.5 . .
C4 C9 H9B 109.5 . .
C4 C9 H9C 109.5 . .
H9A C9 H9B 109.5 . .
H9A C9 H9C 109.5 . .
H9B C9 H9C 109.5 . .
C5 C10 H10A 109.5 . .
C5 C10 H10B 109.5 . .
C5 C10 H10C 109.5 . .
H10A C10 H10B 109.5 . .
H10A C10 H10C 109.5 . .
H10B C10 H10C 109.5 . .
C12 C11 S1 105.9(2) . .
C12 C11 C16 115.0(3) . .
C15 C11 S1 111.4(2) . .
C15 C11 C12 103.8(2) . .
C15 C11 C16 115.8(3) . .
C16 C11 S1 104.5(2) . .
C13 C12 C11 108.6(3) . .
C13 C12 C17 129.0(3) . .
C17 C12 C11 122.4(3) . .
C12 C13 C14 109.3(3) . .
C12 C13 C18 127.9(3) . .
C14 C13 C18 122.8(3) . .
C13 C14 C19 122.9(3) . .
C15 C14 C13 109.7(3) . .
C15 C14 C19 127.4(3) . .
C14 C15 C11 108.5(3) . .
C14 C15 C20 128.1(3) . .
C20 C15 C11 123.4(3) . .
C11 C16 H16A 109.5 . .
C11 C16 H16B 109.5 . .
C11 C16 H16C 109.5 . .
H16A C16 H16B 109.5 . .
H16A C16 H16C 109.5 . .
H16B C16 H16C 109.5 . .
C12 C17 H17A 109.5 . .
C12 C17 H17B 109.5 . .
C12 C17 H17C 109.5 . .
H17A C17 H17B 109.5 . .
H17A C17 H17C 109.5 . .
H17B C17 H17C 109.5 . .
C13 C18 H18A 109.5 . .
C13 C18 H18B 109.5 . .
C13 C18 H18C 109.5 . .
H18A C18 H18B 109.5 . .
H18A C18 H18C 109.5 . .
H18B C18 H18C 109.5 . .
C14 C19 H19A 109.5 . .
C14 C19 H19B 109.5 . .
C14 C19 H19C 109.5 . .
H19A C19 H19B 109.5 . .
H19A C19 H19C 109.5 . .
H19B C19 H19C 109.5 . .
C15 C20 H20A 109.5 . .
C15 C20 H20B 109.5 . .
C15 C20 H20C 109.5 . .
H20A C20 H20B 109.5 . .
H20A C20 H20C 109.5 . .
H20B C20 H20C 109.5 . .
C22 C21 S2 107.0(2) . .
C22 C21 C26 113.0(3) . .
C25 C21 S2 114.4(2) . .
C25 C21 C22 103.8(3) . .
C25 C21 C26 114.2(3) . .
C26 C21 S2 104.5(2) . .
C23 C22 C21 108.7(3) . .
C23 C22 C27 129.0(3) . .
C27 C22 C21 122.1(3) . .
C22 C23 C24 109.2(3) . .
C22 C23 C28 127.2(3) . .
C24 C23 C28 123.5(3) . .
C23 C24 C29 122.5(3) . .
C25 C24 C23 109.7(3) . .
C25 C24 C29 127.7(3) . .
C24 C25 C21 108.5(3) . .
C24 C25 C30 128.7(3) . .
C30 C25 C21 122.4(3) . .
C21 C26 H26A 109.5 . .
C21 C26 H26B 109.5 . .
C21 C26 H26C 109.5 . .
H26A C26 H26B 109.5 . .
H26A C26 H26C 109.5 . .
H26B C26 H26C 109.5 . .
C22 C27 H27A 109.5 . .
C22 C27 H27B 109.5 . .
C22 C27 H27C 109.5 . .
H27A C27 H27B 109.5 . .
H27A C27 H27C 109.5 . .
H27B C27 H27C 109.5 . .
C23 C28 H28A 109.5 . .
C23 C28 H28B 109.5 . .
C23 C28 H28C 109.5 . .
H28A C28 H28B 109.5 . .
H28A C28 H28C 109.5 . .
H28B C28 H28C 109.5 . .
C24 C29 H29A 109.5 . .
C24 C29 H29B 109.5 . .
C24 C29 H29C 109.5 . .
H29A C29 H29B 109.5 . .
H29A C29 H29C 109.5 . .
H29B C29 H29C 109.5 . .
C25 C30 H30A 109.5 . .
C25 C30 H30B 109.5 . .
C25 C30 H30C 109.5 . .
H30A C30 H30B 109.5 . .
H30A C30 H30C 109.5 . .
H30B C30 H30C 109.5 . .
C32 C31 H31 122.9 . .
C33 C31 H31 122.9 2_667 .
C33 C31 C32 114.1(11) 2_667 .
C31 C32 C33 126.2(11) . .
C34 C32 C31 118.7(11) . .
C34 C32 C33 114.9(7) . .
C31 C33 C32 119.7(7) 2_667 .
C31 C33 H33 120.2 2_667 .
C32 C33 H33 120.2 . .
C32 C34 H34A 109.5 . .
C32 C34 H34B 109.5 . .
C32 C34 H34C 109.5 . .
H34A C34 H34B 109.5 . .
H34A C34 H34C 109.5 . .
H34B C34 H34C 109.5 . .

loop_
_geom_bond_atom_site_label_1
_geom_bond_atom_site_label_2
_geom_bond_distance
_geom_bond_site_symmetry_2
Sm1 Sm1 3.8981(3) 2_756
Sm1 S2 3.2142(7) 2_756
Sm1 O1 2.331(2) .
Sm1 O2 2.314(2) .
Sm1 O3 2.387(2) .
Sm1 O4 2.342(2) .
Sm1 C1 2.662(3) .
Sm1 C2 2.645(3) .
Sm1 C3 2.681(3) .
Sm1 C4 2.713(3) .
Sm1 C5 2.696(3) .
S1 O1 1.520(2) .
S1 O2 1.529(2) 2_756
S1 C11 1.867(3) .
S2 Sm1 3.2142(7) 2_756
S2 O3 1.536(2) .
S2 O4 1.521(2) 2_756
S2 C21 1.867(3) .
O2 S1 1.529(2) 2_756
O4 S2 1.521(2) 2_756
C1 C2 1.416(4) .
C1 C5 1.422(4) .
C1 C6 1.501(4) .
C2 C3 1.422(4) .
C2 C7 1.502(4) .
C3 C4 1.421(4) .
C3 C8 1.503(4) .
C4 C5 1.419(4) .
C4 C9 1.509(4) .
C5 C10 1.501(4) .
C6 H6A 0.9800 .
C6 H6B 0.9800 .
C6 H6C 0.9800 .
C7 H7A 0.9800 .
C7 H7B 0.9800 .
C7 H7C 0.9800 .
C8 H8A 0.9800 .
C8 H8B 0.9800 .
C8 H8C 0.9800 .
C9 H9A 0.9800 .
C9 H9B 0.9800 .
C9 H9C 0.9800 .
C10 H10A 0.9800 .
C10 H10B 0.9800 .
C10 H10C 0.9800 .
C11 C12 1.512(4) .
C11 C15 1.503(4) .
C11 C16 1.530(4) .
C12 C13 1.345(5) .
C12 C17 1.494(5) .
C13 C14 1.474(5) .
C13 C18 1.494(5) .
C14 C15 1.346(5) .
C14 C19 1.500(5) .
C15 C20 1.491(5) .
C16 H16A 0.9800 .
C16 H16B 0.9800 .
C16 H16C 0.9800 .
C17 H17A 0.9800 .
C17 H17B 0.9800 .
C17 H17C 0.9800 .
C18 H18A 0.9800 .
C18 H18B 0.9800 .
C18 H18C 0.9800 .
C19 H19A 0.9800 .
C19 H19B 0.9800 .
C19 H19C 0.9800 .
C20 H20A 0.9800 .
C20 H20B 0.9800 .
C20 H20C 0.9800 .
C21 C22 1.512(4) .
C21 C25 1.507(4) .
C21 C26 1.528(4) .
C22 C23 1.340(5) .
C22 C27 1.496(4) .
C23 C24 1.482(4) .
C23 C28 1.496(5) .
C24 C25 1.341(5) .
C24 C29 1.498(5) .
C25 C30 1.496(4) .
C26 H26A 0.9800 .
C26 H26B 0.9800 .
C26 H26C 0.9800 .
C27 H27A 0.9800 .
C27 H27B 0.9800 .
C27 H27C 0.9800 .
C28 H28A 0.9800 .
C28 H28B 0.9800 .
C28 H28C 0.9800 .
C29 H29A 0.9800 .
C29 H29B 0.9800 .
C29 H29C 0.9800 .
C30 H30A 0.9800 .
C30 H30B 0.9800 .
C30 H30C 0.9800 .
C31 H31 0.9500 .
C31 C32 1.344(8) .
C31 C33 1.328(17) 2_667
C32 C33 1.372(12) .
C32 C34 1.209(15) .
C33 C31 1.328(17) 2_667
C33 H33 0.9500 .
C34 H34A 0.9800 .
C34 H34B 0.9800 .
C34 H34C 0.9800 .

loop_
_geom_torsion_atom_site_label_1
_geom_torsion_atom_site_label_2
_geom_torsion_atom_site_label_3
_geom_torsion_atom_site_label_4
_geom_torsion
_geom_torsion_site_symmetry_1
_geom_torsion_site_symmetry_4
Sm1 S2 O3 Sm1 87.1(3) 2_756 .
Sm1 S2 C21 C22 147.71(16) 2_756 .
Sm1 S2 C21 C25 33.3(3) 2_756 .
Sm1 S2 C21 C26 -92.2(2) 2_756 .
Sm1 C1 C2 C3 -69.4(2) . .
Sm1 C1 C2 C7 111.6(3) . .
Sm1 C1 C5 C4 68.2(2) . .
Sm1 C1 C5 C10 -114.3(3) . .
Sm1 C2 C3 C4 -68.8(2) . .
Sm1 C2 C3 C8 114.2(3) . .
Sm1 C3 C4 C5 -66.5(2) . .
Sm1 C3 C4 C9 116.3(3) . .
Sm1 C4 C5 C1 -66.7(2) . .
Sm1 C4 C5 C10 115.8(3) . .
S1 C11 C12 C13 -115.0(2) . .
S1 C11 C12 C17 64.5(3) . .
S1 C11 C15 C14 110.7(3) . .
S1 C11 C15 C20 -71.3(3) . .
S2 C21 C22 C23 -120.5(2) . .
S2 C21 C22 C27 62.7(3) . .
S2 C21 C25 C24 115.0(3) . .
S2 C21 C25 C30 -72.0(3) . .
O1 S1 C11 C12 59.0(2) . .
O1 S1 C11 C15 -53.3(2) . .
O1 S1 C11 C16 -179.1(2) . .
O2 S1 O1 Sm1 64.2(2) 2_756 .
O2 S1 C11 C12 171.34(19) 2_756 .
O2 S1 C11 C15 59.0(2) 2_756 .
O2 S1 C11 C16 -66.8(2) 2_756 .
O3 S2 C21 C22 74.8(2) . .
O3 S2 C21 C25 -39.6(3) . .
O3 S2 C21 C26 -165.1(2) . .
O4 S2 O3 Sm1 106.8(3) 2_756 .
O4 S2 C21 C22 -175.7(2) 2_756 .
O4 S2 C21 C25 69.9(2) 2_756 .
O4 S2 C21 C26 -55.6(2) 2_756 .
C1 C2 C3 Sm1 68.8(2) . .
C1 C2 C3 C4 0.0(3) . .
C1 C2 C3 C8 -177.0(3) . .
C2 C1 C5 Sm1 -67.5(2) . .
C2 C1 C5 C4 0.7(3) . .
C2 C1 C5 C10 178.2(3) . .
C2 C3 C4 Sm1 66.9(2) . .
C2 C3 C4 C5 0.4(3) . .
C2 C3 C4 C9 -176.8(3) . .
C3 C4 C5 Sm1 66.1(2) . .
C3 C4 C5 C1 -0.6(3) . .
C3 C4 C5 C10 -178.2(3) . .
C5 C1 C2 Sm1 68.9(2) . .
C5 C1 C2 C3 -0.4(3) . .
C5 C1 C2 C7 -179.5(3) . .
C6 C1 C2 Sm1 -110.5(3) . .
C6 C1 C2 C3 -179.9(3) . .
C6 C1 C2 C7 1.1(5) . .
C6 C1 C5 Sm1 112.0(3) . .
C6 C1 C5 C4 -179.9(3) . .
C6 C1 C5 C10 -2.3(5) . .
C7 C2 C3 Sm1 -112.1(3) . .
C7 C2 C3 C4 179.1(3) . .
C7 C2 C3 C8 2.1(5) . .
C8 C3 C4 Sm1 -116.2(3) . .
C8 C3 C4 C5 177.3(3) . .
C8 C3 C4 C9 0.1(5) . .
C9 C4 C5 Sm1 -116.7(3) . .
C9 C4 C5 C1 176.6(3) . .
C9 C4 C5 C10 -0.9(5) . .
C11 S1 O1 Sm1 171.65(17) . .
C11 C12 C13 C14 -1.2(3) . .
C11 C12 C13 C18 -179.6(3) . .
C12 C11 C15 C14 -2.9(3) . .
C12 C11 C15 C20 175.1(3) . .
C12 C13 C14 C15 -0.8(4) . .
C12 C13 C14 C19 180.0(3) . .
C13 C14 C15 C11 2.4(3) . .
C13 C14 C15 C20 -175.5(3) . .
C15 C11 C12 C13 2.5(3) . .
C15 C11 C12 C17 -178.1(3) . .
C16 C11 C12 C13 130.1(3) . .
C16 C11 C12 C17 -50.4(4) . .
C16 C11 C15 C14 -130.1(3) . .
C16 C11 C15 C20 47.9(4) . .
C17 C12 C13 C14 179.4(3) . .
C17 C12 C13 C18 1.0(6) . .
C18 C13 C14 C15 177.7(3) . .
C18 C13 C14 C19 -1.5(5) . .
C19 C14 C15 C11 -178.5(3) . .
C19 C14 C15 C20 3.7(5) . .
C21 S2 O3 Sm1 -146.1(3) . .
C21 C22 C23 C24 0.0(3) . .
C21 C22 C23 C28 -176.3(3) . .
C22 C21 C25 C24 -1.3(3) . .
C22 C21 C25 C30 171.8(3) . .
C22 C23 C24 C25 -0.9(3) . .
C22 C23 C24 C29 -177.8(3) . .
C23 C24 C25 C21 1.3(3) . .
C23 C24 C25 C30 -171.2(3) . .
C25 C21 C22 C23 0.8(3) . .
C25 C21 C22 C27 -176.0(3) . .
C26 C21 C22 C23 125.0(3) . .
C26 C21 C22 C27 -51.8(4) . .
C26 C21 C25 C24 -124.8(3) . .
C26 C21 C25 C30 48.3(4) . .
C27 C22 C23 C24 176.5(3) . .
C27 C22 C23 C28 0.2(5) . .
C28 C23 C24 C25 175.6(3) . .
C28 C23 C24 C29 -1.3(5) . .
C29 C24 C25 C21 178.0(3) . .
C29 C24 C25 C30 5.5(5) . .
C31 C32 C33 C31 -0.7(12) . 2_667
C33 C31 C32 C33 0.7(12) 2_667 .
C33 C31 C32 C34 175.8(9) 2_667 .
C34 C32 C33 C31 -176.0(9) . 2_667
